data_7055368
loop_
_publ_author_name
'Klingenberg, Margarita A.'
'Bogachenkov, Alexander S.'
'Kinzhalov, Mikhail A.'
'Vasilyev, Aleksander V.'
'Boyarskiy, Vadim P.'

_publ_section_title
;
 1,4-Dihydrophosphinolines and their complexes with group 10 metals
;
_journal_issue 4
_journal_name_full 'New J. Chem.'
_journal_page_first 3336
_journal_paper_doi 10.1039/C5NJ03038B
_journal_volume 40
_journal_year 2016
_chemical_formula_moiety 'C17 H16 Br Cl P Pt0.5, C H2 Cl2'
_chemical_formula_sum 'C18 H18 Br Cl3 P Pt0.5'
_chemical_formula_weight 549.10
_space_group_crystal_system triclinic
_space_group_IT_number 2
_space_group_name_Hall '-P 1'
_space_group_name_H-M_alt 'P -1'
_symmetry_space_group_name_Hall '-P 1'
_symmetry_space_group_name_H-M 'P -1'
_atom_sites_solution_hydrogens geom
_audit_creation_date 2015-10-14
_audit_creation_method
;
Olex2 1.2
(compiled 2015.09.30 svn.r3233 for OlexSys, GUI svn.r5103)
;
_audit_update_record
;
2015-10-20 deposited with the CCDC.
2016-02-09 downloaded from the CCDC.
;
_cell_angle_alpha 103.369(4)
_cell_angle_beta 106.943(3)
_cell_angle_gamma 107.517(3)
_cell_formula_units_Z 2
_cell_length_a 8.7628(3)
_cell_length_b 11.1119(5)
_cell_length_c 11.4634(5)
_cell_measurement_reflns_used 7545
_cell_measurement_temperature 100.0(10)
_cell_measurement_theta_max 76.0620
_cell_measurement_theta_min 4.2810
_cell_volume 953.98(8)
_computing_cell_refinement
;
CrysAlisPro, Agilent Technologies,
Version 1.171.36.32 (release 02-08-2013 CrysAlis171 .NET)
(compiled Aug  2 2013,16:46:58)
;
_computing_data_collection
;
CrysAlisPro, Agilent Technologies,
Version 1.171.36.32 (release 02-08-2013 CrysAlis171 .NET)
(compiled Aug  2 2013,16:46:58)
;
_computing_data_reduction
;
CrysAlisPro, Agilent Technologies,
Version 1.171.36.32 (release 02-08-2013 CrysAlis171 .NET)
(compiled Aug  2 2013,16:46:58)
;
_computing_molecular_graphics 'Olex2 (Dolomanov et al., 2009)'
_computing_publication_material 'Olex2 (Dolomanov et al., 2009)'
_computing_structure_refinement 'ShelXL (Sheldrick, 2015)'
_computing_structure_solution
;
Superflip (Palatinus & Chapuis, 2007;Palatinus & van der Lee, 2008;
Palatinus et al., 2012)
;
_diffrn_ambient_temperature 100.0(10)
_diffrn_detector_area_resol_mean 10.3829
_diffrn_measured_fraction_theta_full 1.000
_diffrn_measured_fraction_theta_max 0.999
_diffrn_measurement_details
;
  1 omega  -49.00   36.00   1.0000    3.0600
omega____ theta____ kappa____ phi______ frames
    -      -40.3787   38.0000  -30.0000 85

  2 omega  -62.00   33.00   1.0000    3.0600
omega____ theta____ kappa____ phi______ frames
    -      -40.3787   57.0000   60.0000 95

  3 omega -111.00  -16.00   1.0000    3.0600
omega____ theta____ kappa____ phi______ frames
    -      -40.3787  -57.0000 -180.0000 95

  4 omega   88.00  124.00   1.0000    3.0600
omega____ theta____ kappa____ phi______ frames
    -       40.3787  178.0000   30.0000 36

  5 omega   57.00  130.00   1.0000    3.0600
omega____ theta____ kappa____ phi______ frames
    -       40.3787  178.0000 -150.0000 73

  6 omega   34.00   60.00   1.0000   12.2400
omega____ theta____ kappa____ phi______ frames
    -      113.0000  -95.0000 -180.0000 26

  7 omega   39.00  113.00   1.0000   12.2400
omega____ theta____ kappa____ phi______ frames
    -      113.0000 -112.0000   90.0000 74

  8 omega   52.00  142.00   1.0000   12.2400
omega____ theta____ kappa____ phi______ frames
    -      113.0000  -61.0000   90.0000 90

  9 omega  108.00  137.00   1.0000   12.2400
omega____ theta____ kappa____ phi______ frames
    -      113.0000  178.0000  -30.0000 29

 10 omega   44.00   71.00   1.0000   12.2400
omega____ theta____ kappa____ phi______ frames
    -      113.0000  -30.0000 -120.0000 27

 11 omega   32.00   61.00   1.0000   12.2400
omega____ theta____ kappa____ phi______ frames
    -      113.0000  -95.0000  120.0000 29

 12 omega   76.00  101.00   1.0000   12.2400
omega____ theta____ kappa____ phi______ frames
    -      113.0000  -95.0000  120.0000 25

 13 omega   62.00   88.00   1.0000   12.2400
omega____ theta____ kappa____ phi______ frames
    -      113.0000  -61.0000  -60.0000 26

 14 omega   84.00  109.00   1.0000   12.2400
omega____ theta____ kappa____ phi______ frames
    -      113.0000  -95.0000 -180.0000 25

 15 omega  127.00  168.00   1.0000   12.2400
omega____ theta____ kappa____ phi______ frames
    -      113.0000   30.0000  -90.0000 41

 16 omega   89.00  115.00   1.0000   12.2400
omega____ theta____ kappa____ phi______ frames
    -      113.0000 -112.0000  -60.0000 26

 17 omega   82.00  108.00   1.0000   12.2400
omega____ theta____ kappa____ phi______ frames
    -      113.0000 -112.0000   30.0000 26

 18 omega   64.00  108.00   1.0000   12.2400
omega____ theta____ kappa____ phi______ frames
    -      113.0000 -112.0000  -90.0000 44

 19 omega  107.00  149.00   1.0000   12.2400
omega____ theta____ kappa____ phi______ frames
    -      113.0000  112.0000 -150.0000 42

 20 omega   44.00   92.00   1.0000   12.2400
omega____ theta____ kappa____ phi______ frames
    -      113.0000  -45.0000 -120.0000 48

 21 omega   39.00   64.00   1.0000   12.2400
omega____ theta____ kappa____ phi______ frames
    -      113.0000 -112.0000   30.0000 25

 22 omega   39.00   90.00   1.0000   12.2400
omega____ theta____ kappa____ phi______ frames
    -      113.0000  -30.0000 -180.0000 51

 23 omega   84.00  129.00   1.0000   12.2400
omega____ theta____ kappa____ phi______ frames
    -      113.0000  178.0000 -120.0000 45

 24 omega   38.00   82.00   1.0000   12.2400
omega____ theta____ kappa____ phi______ frames
    -      113.0000  -30.0000  -30.0000 44

 25 omega   88.00  151.00   1.0000   12.2400
omega____ theta____ kappa____ phi______ frames
    -      113.0000   45.0000 -150.0000 63

 26 omega   68.00  106.00   1.0000   12.2400
omega____ theta____ kappa____ phi______ frames
    -      113.0000  -95.0000  -90.0000 38

 27 omega  149.00  177.00   1.0000   12.2400
omega____ theta____ kappa____ phi______ frames
    -      113.0000   30.0000 -180.0000 28

 28 omega  102.00  128.00   1.0000   12.2400
omega____ theta____ kappa____ phi______ frames
    -      113.0000  -61.0000  -60.0000 26

 29 omega   60.00   92.00   1.0000   12.2400
omega____ theta____ kappa____ phi______ frames
    -      113.0000  -95.0000   90.0000 32

 30 omega  114.00  144.00   1.0000   12.2400
omega____ theta____ kappa____ phi______ frames
    -      113.0000   45.0000 -180.0000 30

 31 omega   91.00  142.00   1.0000   12.2400
omega____ theta____ kappa____ phi______ frames
    -      113.0000  -71.0000 -106.5526 51

 32 omega   47.00   91.00   1.0000   12.2400
omega____ theta____ kappa____ phi______ frames
    -      113.0000  -30.0000   60.0000 44

 33 omega   40.00   65.00   1.0000   12.2400
omega____ theta____ kappa____ phi______ frames
    -      113.0000  -83.0000  -18.0000 25

 34 omega  109.00  135.00   1.0000   12.2400
omega____ theta____ kappa____ phi______ frames
    -      113.0000  -83.0000  -18.0000 26

 35 omega   89.00  115.00   1.0000   12.2400
omega____ theta____ kappa____ phi______ frames
    -      113.0000 -112.0000 -180.0000 26

 36 omega  126.00  151.00   1.0000   12.2400
omega____ theta____ kappa____ phi______ frames
    -      113.0000   61.0000   30.0000 25

 37 omega   34.00   61.00   1.0000   12.2400
omega____ theta____ kappa____ phi______ frames
    -      113.0000  -15.0000 -180.0000 27

 38 omega  108.00  172.00   1.0000   12.2400
omega____ theta____ kappa____ phi______ frames
    -      113.0000  -15.0000 -180.0000 64

 39 omega   47.00   72.00   1.0000   12.2400
omega____ theta____ kappa____ phi______ frames
    -      113.0000  -71.0000 -106.5526 25

 40 omega    0.00   25.00   1.0000    3.0600
omega____ theta____ kappa____ phi______ frames
    -       40.0000   94.0000  -49.5239 25

 41 omega  -60.00  -25.00   1.0000    3.0600
omega____ theta____ kappa____ phi______ frames
    -      -40.3787  -38.0000    0.0000 35

 42 omega -114.00  -64.00   1.0000    3.0600
omega____ theta____ kappa____ phi______ frames
    -      -40.3787  -38.0000    0.0000 50

 43 omega -113.00  -26.00   1.0000    3.0600
omega____ theta____ kappa____ phi______ frames
    -      -40.3787  -38.0000  -90.0000 87

 44 omega    1.00   47.00   1.0000    3.0600
omega____ theta____ kappa____ phi______ frames
    -       40.3787  -99.0000 -150.0000 46

 45 omega    9.00   34.00   1.0000    3.0600
omega____ theta____ kappa____ phi______ frames
    -       44.0000   81.0000 -117.7837 25

 46 omega    6.00   31.00   1.0000    3.0600
omega____ theta____ kappa____ phi______ frames
    -       44.0000   90.0000   80.7222 25

 47 omega   12.00   37.00   1.0000    3.0600
omega____ theta____ kappa____ phi______ frames
    -       48.0000   84.0000  168.0649 25

 48 omega   18.00   43.00   1.0000    3.0600
omega____ theta____ kappa____ phi______ frames
    -       52.0000   80.0000   49.6074 25

 49 omega   19.00   44.00   1.0000    3.0600
omega____ theta____ kappa____ phi______ frames
    -       52.0000   82.0000  176.0149 25

 50 omega   27.00   53.00   1.0000    3.0600
omega____ theta____ kappa____ phi______ frames
    -       60.0000   76.0000  -39.0357 26

 51 omega   32.00   64.00   1.0000    3.0600
omega____ theta____ kappa____ phi______ frames
    -       64.0000   75.0000  141.2482 32

 52 omega   32.00   58.00   1.0000    3.0600
omega____ theta____ kappa____ phi______ frames
    -       64.0000   72.0000 -112.1865 26

 53 omega   35.00   61.00   1.0000    3.0600
omega____ theta____ kappa____ phi______ frames
    -       68.0000   76.0000 -163.1021 26

 54 omega   98.00  127.00   1.0000    3.0600
omega____ theta____ kappa____ phi______ frames
    -       68.0000   75.0000   39.2969 29

 55 omega   34.00   77.00   1.0000    3.0600
omega____ theta____ kappa____ phi______ frames
    -       68.0000   77.0000  -29.2138 43

 56 omega   35.00   66.00   1.0000    3.0600
omega____ theta____ kappa____ phi______ frames
    -       68.0000   75.0000   39.2969 31

 57 omega  112.00  144.00   1.0000    3.0600
omega____ theta____ kappa____ phi______ frames
    -       68.0000   76.0000  -85.8948 32

 58 omega   35.00   67.00   1.0000    3.0600
omega____ theta____ kappa____ phi______ frames
    -       68.0000   76.0000  -85.8948 32

 59 omega   41.00   80.00   1.0000    3.0600
omega____ theta____ kappa____ phi______ frames
    -       72.0000   77.0000   80.9503 39

 60 omega   56.00   85.00   1.0000   12.2400
omega____ theta____ kappa____ phi______ frames
    -       84.0000   55.0000   63.8290 29

 61 omega   63.00   89.00   1.0000   12.2400
omega____ theta____ kappa____ phi______ frames
    -       92.0000   54.0000 -150.5907 26

 62 omega   66.00   92.00   1.0000   12.2400
omega____ theta____ kappa____ phi______ frames
    -       96.0000   62.0000  141.1123 26

 63 omega   79.00  168.00   1.0000   12.2400
omega____ theta____ kappa____ phi______ frames
    -      113.0000   77.0000  -30.0000 89
;
_diffrn_measurement_device_type 'SuperNova, Dual, Cu at zero, Atlas'
_diffrn_measurement_method '\w scans'
_diffrn_orient_matrix_UB_11 -0.0451353000
_diffrn_orient_matrix_UB_12 -0.1396331000
_diffrn_orient_matrix_UB_13 -0.0967689000
_diffrn_orient_matrix_UB_21 0.0685162000
_diffrn_orient_matrix_UB_22 0.0672660000
_diffrn_orient_matrix_UB_23 -0.0881605000
_diffrn_orient_matrix_UB_31 0.1825364000
_diffrn_orient_matrix_UB_32 0.0075626000
_diffrn_orient_matrix_UB_33 0.0731333000
_diffrn_radiation_monochromator mirror
_diffrn_radiation_type CuK\a
_diffrn_radiation_wavelength 1.54184
_diffrn_reflns_av_R_equivalents 0.0406
_diffrn_reflns_av_unetI/netI 0.0335
_diffrn_reflns_Laue_measured_fraction_full 1.000
_diffrn_reflns_Laue_measured_fraction_max 0.999
_diffrn_reflns_limit_h_max 10
_diffrn_reflns_limit_h_min -9
_diffrn_reflns_limit_k_max 13
_diffrn_reflns_limit_k_min -13
_diffrn_reflns_limit_l_max 14
_diffrn_reflns_limit_l_min -14
_diffrn_reflns_number 13901
_diffrn_reflns_point_group_measured_fraction_full 1.000
_diffrn_reflns_point_group_measured_fraction_max 0.999
_diffrn_reflns_theta_full 67.684
_diffrn_reflns_theta_max 72.460
_diffrn_reflns_theta_min 4.303
_diffrn_source 'SuperNova (Cu) X-ray Source'
_exptl_absorpt_coefficient_mu 14.199
_exptl_absorpt_correction_T_max 1.00000
_exptl_absorpt_correction_T_min 0.65101
_exptl_absorpt_correction_type multi-scan
_exptl_absorpt_process_details
;
CrysAlisPro, Agilent Technologies,
Version 1.171.36.32 (release 02-08-2013 CrysAlis171 .NET)
(compiled Aug  2 2013,16:46:58)
Empirical absorption correction using spherical harmonics,
 implemented in SCALE3 ABSPACK scaling algorithm.
;
_exptl_crystal_colour colorless
_exptl_crystal_density_diffrn 1.912
_exptl_crystal_description prism
_exptl_crystal_F_000 532
_exptl_crystal_size_max 0.12
_exptl_crystal_size_mid 0.10
_exptl_crystal_size_min 0.08
_refine_diff_density_max 1.004
_refine_diff_density_min -0.520
_refine_diff_density_rms 0.104
_refine_ls_extinction_method none
_refine_ls_goodness_of_fit_ref 1.103
_refine_ls_hydrogen_treatment constr
_refine_ls_matrix_type full
_refine_ls_number_parameters 216
_refine_ls_number_reflns 3786
_refine_ls_number_restraints 0
_refine_ls_restrained_S_all 1.103
_refine_ls_R_factor_all 0.0253
_refine_ls_R_factor_gt 0.0209
_refine_ls_shift/su_max 0.000
_refine_ls_shift/su_mean 0.000
_refine_ls_structure_factor_coef Fsqd
_refine_ls_weighting_details 'w=1/[\s^2^(Fo^2^)+(0.0186P)^2^+0.4509P] where P=(Fo^2^+2Fc^2^)/3'
_refine_ls_weighting_scheme calc
_refine_ls_wR_factor_gt 0.0492
_refine_ls_wR_factor_ref 0.0507
_reflns_Friedel_coverage 0.000
_reflns_number_gt 3481
_reflns_number_total 3786
_reflns_threshold_expression 'I > 2\s(I)'
_cod_data_source_file c5nj03038b2.cif
_cod_data_source_block kp1_new
_cod_depositor_comments 'Adding full bibliography for 7055365--7055370.cif.'
_cod_original_cell_volume 953.98(7)
_cod_original_formula_sum 'C18 H18 Br Cl3 P Pt0.50'
_cod_database_code 7055368
_shelxl_version_number 2014/6
_chemical_oxdiff_formula 'Pt1 P2 C10 H20'
_shelx_space_group_comment
;
The symmetry employed for this shelxl refinement is uniquely defined
by the following loop, which should always be used as a source of
symmetry information in preference to the above space-group names.
They are only intended as comments.
;
_reflns_odcompleteness_completeness 94.43
_reflns_odcompleteness_iscentric 1
_reflns_odcompleteness_theta 80.95
_olex2_refinement_description
;
1. Fixed Uiso
 At 1.2 times of:
  All C(H) groups, All C(H,H) groups
 At 1.5 times of:
  All C(H,H,H) groups
2.a Secondary CH2 refined with riding coordinates:
 C19(H19A,H19B)
2.b Aromatic/amide H refined with riding coordinates:
 C3(H3), C5(H5), C12(H12), C6(H6), C15(H15), C8(H8), C7(H7), C16(H16),
 C13(H13), C14(H14)
2.c Idealised Me refined as rotating group:
 C17(H17A,H17B,H17C), C18(H18A,H18B,H18C)
;
_olex2_submission_special_instructions 'No special instructions were received'

loop_
_space_group_symop_operation_xyz
'x, y, z'
'-x, -y, -z'

loop_
_atom_site_label
_atom_site_type_symbol
_atom_site_fract_x
_atom_site_fract_y
_atom_site_fract_z
_atom_site_U_iso_or_equiv
_atom_site_adp_type
_atom_site_occupancy
_atom_site_site_symmetry_order
_atom_site_calc_flag
_atom_site_refinement_flags_posn
_atom_site_refinement_flags_adp
_atom_site_refinement_flags_occupancy
Pt1 Pt 0.5000 0.5000 0.0000 0.00953(6) Uani 1 2 d S T P
Br1 Br 0.72226(4) 0.19030(3) 0.02012(3) 0.01555(8) Uani 1 1 d . . .
Cl1 Cl 0.34575(10) 0.56301(8) 0.11710(7) 0.01643(15) Uani 1 1 d . . .
P1 P 0.61285(9) 0.41401(7) 0.15429(7) 0.00930(14) Uani 1 1 d . . .
Cl3 Cl 0.23863(12) 0.04905(10) 0.77922(8) 0.02961(19) Uani 1 1 d . . .
Cl2 Cl 0.29918(15) 0.03378(10) 0.53891(9) 0.0350(2) Uani 1 1 d . . .
C10 C 0.9036(4) 0.6063(3) 0.3751(3) 0.0122(6) Uani 1 1 d . . .
C3 C 0.9518(4) 0.4473(3) 0.2059(3) 0.0130(6) Uani 1 1 d . . .
H3 H 1.0344 0.4153 0.1929 0.016 Uiso 1 1 calc R . .
C5 C 0.9766(4) 0.6989(3) 0.5025(3) 0.0152(6) Uani 1 1 d . . .
H5 H 1.0965 0.7461 0.5424 0.018 Uiso 1 1 calc R . .
C11 C 0.4577(4) 0.2725(3) 0.1673(3) 0.0112(6) Uani 1 1 d . . .
C4 C 1.0184(4) 0.5898(3) 0.2996(3) 0.0121(6) Uani 1 1 d . . .
C12 C 0.5171(4) 0.1979(3) 0.2394(3) 0.0151(6) Uani 1 1 d . . .
H12 H 0.6356 0.2191 0.2775 0.018 Uiso 1 1 calc R . .
C9 C 0.7228(4) 0.5354(3) 0.3195(3) 0.0105(5) Uani 1 1 d . . .
C6 C 0.8746(4) 0.7218(3) 0.5706(3) 0.0165(6) Uani 1 1 d . . .
H6 H 0.9261 0.7847 0.6546 0.020 Uiso 1 1 calc R . .
C2 C 0.7868(4) 0.3642(3) 0.1411(3) 0.0117(6) Uani 1 1 d . . .
C15 C 0.1635(4) 0.1345(3) 0.1264(3) 0.0173(6) Uani 1 1 d . . .
H15 H 0.0450 0.1135 0.0892 0.021 Uiso 1 1 calc R . .
C8 C 0.6207(4) 0.5585(3) 0.3893(3) 0.0145(6) Uani 1 1 d . . .
H8 H 0.5009 0.5107 0.3510 0.017 Uiso 1 1 calc R . .
C7 C 0.6956(4) 0.6507(3) 0.5134(3) 0.0162(6) Uani 1 1 d . . .
H7 H 0.6269 0.6656 0.5590 0.019 Uiso 1 1 calc R . .
C16 C 0.2796(4) 0.2392(3) 0.1095(3) 0.0144(6) Uani 1 1 d . . .
H16 H 0.2388 0.2869 0.0601 0.017 Uiso 1 1 calc R . .
C13 C 0.3992(5) 0.0924(3) 0.2542(3) 0.0194(7) Uani 1 1 d . . .
H13 H 0.4390 0.0430 0.3019 0.023 Uiso 1 1 calc R . .
C19 C 0.2696(6) 0.1313(4) 0.6690(4) 0.0354(10) Uani 1 1 d . . .
H19A H 0.3706 0.2157 0.7151 0.042 Uiso 1 1 calc R . .
H19B H 0.1695 0.1520 0.6343 0.042 Uiso 1 1 calc R . .
C14 C 0.2222(4) 0.0608(3) 0.1979(3) 0.0194(7) Uani 1 1 d . . .
H14 H 0.1434 -0.0095 0.2080 0.023 Uiso 1 1 calc R . .
C17 C 1.0207(4) 0.6846(3) 0.2193(3) 0.0163(6) Uani 1 1 d . . .
H17A H 0.9040 0.6633 0.1623 0.024 Uiso 1 1 calc GR . .
H17B H 1.0886 0.6727 0.1686 0.024 Uiso 1 1 calc GR . .
H17C H 1.0709 0.7764 0.2772 0.024 Uiso 1 1 calc GR . .
C18 C 1.2069(4) 0.6282(3) 0.3918(3) 0.0161(6) Uani 1 1 d . . .
H18A H 1.2578 0.7223 0.4433 0.024 Uiso 1 1 calc GR . .
H18B H 1.2731 0.6099 0.3415 0.024 Uiso 1 1 calc GR . .
H18C H 1.2073 0.5762 0.4481 0.024 Uiso 1 1 calc GR . .

loop_
_atom_site_aniso_label
_atom_site_aniso_U_11
_atom_site_aniso_U_22
_atom_site_aniso_U_33
_atom_site_aniso_U_23
_atom_site_aniso_U_13
_atom_site_aniso_U_12
Pt1 0.01114(9) 0.01213(9) 0.00706(8) 0.00448(6) 0.00339(6) 0.00616(6)
Br1 0.01899(16) 0.01360(16) 0.01363(15) 0.00189(12) 0.00559(12) 0.00877(13)
Cl1 0.0222(4) 0.0256(4) 0.0136(3) 0.0118(3) 0.0118(3) 0.0168(3)
P1 0.0111(3) 0.0106(3) 0.0071(3) 0.0041(3) 0.0026(3) 0.0055(3)
Cl3 0.0304(4) 0.0301(5) 0.0224(4) 0.0101(3) 0.0092(3) 0.0045(4)
Cl2 0.0599(6) 0.0313(5) 0.0271(4) 0.0147(4) 0.0223(4) 0.0266(5)
C10 0.0160(14) 0.0124(14) 0.0107(13) 0.0051(11) 0.0058(11) 0.0074(12)
C3 0.0171(14) 0.0183(15) 0.0121(13) 0.0079(12) 0.0086(11) 0.0134(12)
C5 0.0141(14) 0.0152(15) 0.0132(14) 0.0047(12) 0.0032(12) 0.0040(12)
C11 0.0155(14) 0.0102(14) 0.0090(13) 0.0040(11) 0.0052(11) 0.0055(11)
C4 0.0111(14) 0.0147(15) 0.0120(13) 0.0054(11) 0.0047(11) 0.0063(11)
C12 0.0162(15) 0.0178(15) 0.0147(14) 0.0088(12) 0.0064(12) 0.0086(12)
C9 0.0139(14) 0.0110(14) 0.0085(13) 0.0042(11) 0.0044(11) 0.0068(11)
C6 0.0215(16) 0.0118(15) 0.0124(14) 0.0015(11) 0.0060(12) 0.0044(12)
C2 0.0170(14) 0.0116(14) 0.0090(13) 0.0034(11) 0.0052(11) 0.0092(12)
C15 0.0160(15) 0.0154(16) 0.0134(14) -0.0009(12) 0.0036(12) 0.0034(12)
C8 0.0128(14) 0.0163(15) 0.0188(15) 0.0122(12) 0.0064(12) 0.0068(12)
C7 0.0222(16) 0.0174(16) 0.0217(15) 0.0114(13) 0.0155(13) 0.0142(13)
C16 0.0140(14) 0.0132(15) 0.0124(13) 0.0027(11) 0.0014(11) 0.0055(12)
C13 0.0285(18) 0.0159(16) 0.0177(15) 0.0092(13) 0.0100(13) 0.0104(14)
C19 0.060(3) 0.025(2) 0.035(2) 0.0159(17) 0.027(2) 0.022(2)
C14 0.0238(17) 0.0137(15) 0.0208(16) 0.0051(13) 0.0131(14) 0.0038(13)
C17 0.0198(15) 0.0192(16) 0.0142(14) 0.0085(12) 0.0091(12) 0.0090(13)
C18 0.0123(14) 0.0191(16) 0.0154(14) 0.0045(12) 0.0043(12) 0.0062(12)

loop_
_atom_type_symbol
_atom_type_description
_atom_type_scat_dispersion_real
_atom_type_scat_dispersion_imag
_atom_type_scat_source
C C 0.0181 0.0091 'International Tables Vol C Tables 4.2.6.8 and 6.1.1.4'
H H 0.0000 0.0000 'International Tables Vol C Tables 4.2.6.8 and 6.1.1.4'
Br Br -0.6763 1.2805 'International Tables Vol C Tables 4.2.6.8 and 6.1.1.4'
Cl Cl 0.3639 0.7018 'International Tables Vol C Tables 4.2.6.8 and 6.1.1.4'
P P 0.2955 0.4335 'International Tables Vol C Tables 4.2.6.8 and 6.1.1.4'
Pt Pt -4.5932 6.9264 'International Tables Vol C Tables 4.2.6.8 and 6.1.1.4'

loop_
_geom_angle_atom_site_label_1
_geom_angle_atom_site_label_2
_geom_angle_atom_site_label_3
_geom_angle
_geom_angle_site_symmetry_1
_geom_angle_site_symmetry_3
Cl1 Pt1 Cl1 180.0 2_665 .
Cl1 Pt1 P1 89.02(2) . .
Cl1 Pt1 P1 89.02(2) 2_665 2_665
Cl1 Pt1 P1 90.98(2) 2_665 .
Cl1 Pt1 P1 90.98(2) . 2_665
P1 Pt1 P1 180.0 . 2_665
C11 P1 Pt1 115.93(10) . .
C11 P1 C9 103.88(14) . .
C9 P1 Pt1 114.05(10) . .
C2 P1 Pt1 115.89(10) . .
C2 P1 C11 105.82(14) . .
C2 P1 C9 99.32(13) . .
C5 C10 C4 120.4(3) . .
C9 C10 C5 117.3(3) . .
C9 C10 C4 122.3(3) . .
C4 C3 H3 117.1 . .
C2 C3 H3 117.1 . .
C2 C3 C4 125.8(3) . .
C10 C5 H5 119.2 . .
C6 C5 C10 121.7(3) . .
C6 C5 H5 119.2 . .
C12 C11 P1 119.7(2) . .
C16 C11 P1 120.7(2) . .
C16 C11 C12 119.5(3) . .
C10 C4 C17 108.5(2) . .
C10 C4 C18 111.6(2) . .
C3 C4 C10 112.4(3) . .
C3 C4 C17 107.9(2) . .
C3 C4 C18 108.0(2) . .
C18 C4 C17 108.2(3) . .
C11 C12 H12 119.9 . .
C13 C12 C11 120.1(3) . .
C13 C12 H12 119.9 . .
C10 C9 P1 121.4(2) . .
C10 C9 C8 120.7(3) . .
C8 C9 P1 118.0(2) . .
C5 C6 H6 120.0 . .
C5 C6 C7 120.0(3) . .
C7 C6 H6 120.0 . .
P1 C2 Br1 116.94(16) . .
C3 C2 Br1 121.0(2) . .
C3 C2 P1 121.9(2) . .
C16 C15 H15 119.6 . .
C14 C15 H15 119.6 . .
C14 C15 C16 120.9(3) . .
C9 C8 H8 119.6 . .
C7 C8 C9 120.8(3) . .
C7 C8 H8 119.6 . .
C6 C7 H7 120.2 . .
C8 C7 C6 119.5(3) . .
C8 C7 H7 120.2 . .
C11 C16 H16 120.2 . .
C15 C16 C11 119.6(3) . .
C15 C16 H16 120.2 . .
C12 C13 H13 119.9 . .
C14 C13 C12 120.1(3) . .
C14 C13 H13 119.9 . .
Cl3 C19 Cl2 112.7(2) . .
Cl3 C19 H19A 109.1 . .
Cl3 C19 H19B 109.1 . .
Cl2 C19 H19A 109.1 . .
Cl2 C19 H19B 109.1 . .
H19A C19 H19B 107.8 . .
C15 C14 C13 119.7(3) . .
C15 C14 H14 120.1 . .
C13 C14 H14 120.1 . .
C4 C17 H17A 109.5 . .
C4 C17 H17B 109.5 . .
C4 C17 H17C 109.5 . .
H17A C17 H17B 109.5 . .
H17A C17 H17C 109.5 . .
H17B C17 H17C 109.5 . .
C4 C18 H18A 109.5 . .
C4 C18 H18B 109.5 . .
C4 C18 H18C 109.5 . .
H18A C18 H18B 109.5 . .
H18A C18 H18C 109.5 . .
H18B C18 H18C 109.5 . .

loop_
_geom_bond_atom_site_label_1
_geom_bond_atom_site_label_2
_geom_bond_distance
_geom_bond_site_symmetry_2
Pt1 Cl1 2.3047(7) 2_665
Pt1 Cl1 2.3047(7) .
Pt1 P1 2.3131(7) .
Pt1 P1 2.3131(7) 2_665
Br1 C2 1.904(3) .
P1 C11 1.812(3) .
P1 C9 1.818(3) .
P1 C2 1.804(3) .
Cl3 C19 1.757(4) .
Cl2 C19 1.764(4) .
C10 C5 1.402(4) .
C10 C4 1.530(4) .
C10 C9 1.402(4) .
C3 H3 0.9300 .
C3 C4 1.514(4) .
C3 C2 1.322(4) .
C5 H5 0.9300 .
C5 C6 1.388(5) .
C11 C12 1.402(4) .
C11 C16 1.396(4) .
C4 C17 1.550(4) .
C4 C18 1.542(4) .
C12 H12 0.9300 .
C12 C13 1.391(5) .
C9 C8 1.403(4) .
C6 H6 0.9300 .
C6 C7 1.389(5) .
C15 H15 0.9300 .
C15 C16 1.390(5) .
C15 C14 1.387(5) .
C8 H8 0.9300 .
C8 C7 1.372(4) .
C7 H7 0.9300 .
C16 H16 0.9300 .
C13 H13 0.9300 .
C13 C14 1.389(5) .
C19 H19A 0.9700 .
C19 H19B 0.9700 .
C14 H14 0.9300 .
C17 H17A 0.9600 .
C17 H17B 0.9600 .
C17 H17C 0.9600 .
C18 H18A 0.9600 .
C18 H18B 0.9600 .
C18 H18C 0.9600 .

loop_
_geom_torsion_atom_site_label_1
_geom_torsion_atom_site_label_2
_geom_torsion_atom_site_label_3
_geom_torsion_atom_site_label_4
_geom_torsion
Pt1 P1 C11 C12 167.9(2)
Pt1 P1 C11 C16 -14.1(3)
Pt1 P1 C9 C10 -96.6(2)
Pt1 P1 C9 C8 82.0(2)
Pt1 P1 C2 Br1 -82.70(17)
Pt1 P1 C2 C3 93.1(3)
P1 C11 C12 C13 177.5(2)
P1 C11 C16 C15 -176.8(2)
P1 C9 C8 C7 -178.7(2)
C10 C5 C6 C7 1.0(5)
C10 C9 C8 C7 -0.1(5)
C5 C10 C4 C3 148.0(3)
C5 C10 C4 C17 -92.6(3)
C5 C10 C4 C18 26.5(4)
C5 C10 C9 P1 179.3(2)
C5 C10 C9 C8 0.7(4)
C5 C6 C7 C8 -0.3(5)
C11 P1 C9 C10 136.2(3)
C11 P1 C9 C8 -45.2(3)
C11 P1 C2 Br1 47.3(2)
C11 P1 C2 C3 -136.9(3)
C11 C12 C13 C14 -0.2(5)
C4 C10 C5 C6 176.1(3)
C4 C10 C9 P1 2.1(4)
C4 C10 C9 C8 -176.5(3)
C4 C3 C2 Br1 177.0(2)
C4 C3 C2 P1 1.4(5)
C12 C11 C16 C15 1.3(4)
C12 C13 C14 C15 0.3(5)
C9 P1 C11 C12 -66.2(3)
C9 P1 C11 C16 111.8(2)
C9 P1 C2 Br1 154.70(17)
C9 P1 C2 C3 -29.5(3)
C9 C10 C5 C6 -1.2(5)
C9 C10 C4 C3 -34.8(4)
C9 C10 C4 C17 84.5(3)
C9 C10 C4 C18 -156.4(3)
C9 C8 C7 C6 -0.1(5)
C2 P1 C11 C12 37.9(3)
C2 P1 C11 C16 -144.1(2)
C2 P1 C9 C10 27.3(3)
C2 P1 C9 C8 -154.1(2)
C2 C3 C4 C10 33.9(4)
C2 C3 C4 C17 -85.7(4)
C2 C3 C4 C18 157.5(3)
C16 C11 C12 C13 -0.6(4)
C16 C15 C14 C13 0.4(5)
C14 C15 C16 C11 -1.2(5)
